data_4335591
loop_
_publ_author_name
'Yosra M. Badiei'
'Dmitry E. Polyansky'
'James T. Muckerman'
'David J. Szalda'
'Rubabe Haberdar'
'Ruifa Zong'
'Randolph P. Thummel'
'Etsuko Fujita'

_publ_section_title
;
 Water Oxidation with Mononuclear Ruthenium(II) Polypyridine Complexes
 Involving a Direct RuIV=O Pathway in Neutral and Alkaline Media
;
_journal_name_full 'Inorganic Chemistry'
_journal_page_first 8845
_journal_page_last 8850
_journal_paper_doi 10.1021/ic401023w
_journal_volume 52
_journal_year 2013
_chemical_formula_sum 'C45 H41 F12 N7 O P2 Ru'
_chemical_formula_weight 1086.86
_chemical_name_systematic
; 
 ? 
;
_space_group_IT_number 15
_symmetry_cell_setting monoclinic
_symmetry_space_group_name_Hall '-C 2yc'
_symmetry_space_group_name_H-M 'C 1 2/c 1'
_atom_sites_solution_hydrogens geom
_atom_sites_solution_primary direct
_atom_sites_solution_secondary difmap
_audit_creation_method SHELXL-97
_cell_angle_alpha 90.00
_cell_angle_beta 98.912(7)
_cell_angle_gamma 90.00
_cell_formula_units_Z 4
_cell_length_a 15.6693(18)
_cell_length_b 18.5166(18)
_cell_length_c 16.0579(17)
_cell_measurement_reflns_used 2767
_cell_measurement_temperature 123(2)
_cell_measurement_theta_max 25.92
_cell_measurement_theta_min 2.92
_cell_volume 4602.8(9)
_computing_cell_refinement 'Bruker XSCANS'
_computing_data_collection 'Bruker XSCANS'
_computing_data_reduction 'Bruker SHELXTL'
_computing_molecular_graphics 'Bruker SHELXTL'
_computing_publication_material 'Bruker SHELXTL'
_computing_structure_refinement 'SHELXL-97 (Sheldrick, 1997)'
_computing_structure_solution 'SHELXS-97 (Sheldrick, 1990)'
_diffrn_ambient_temperature 123(2)
_diffrn_measured_fraction_theta_full 0.998
_diffrn_measured_fraction_theta_max 0.998
_diffrn_measurement_device_type 'Bruker APEX-II CCD'
_diffrn_measurement_method '\f and \w scans'
_diffrn_radiation_monochromator graphite
_diffrn_radiation_source 'fine-focus sealed tube'
_diffrn_radiation_type MoK\a
_diffrn_radiation_wavelength 0.71073
_diffrn_reflns_av_R_equivalents 0.1457
_diffrn_reflns_av_sigmaI/netI 0.1428
_diffrn_reflns_limit_h_max 18
_diffrn_reflns_limit_h_min -18
_diffrn_reflns_limit_k_max 22
_diffrn_reflns_limit_k_min -20
_diffrn_reflns_limit_l_max 18
_diffrn_reflns_limit_l_min -19
_diffrn_reflns_number 20392
_diffrn_reflns_theta_full 25.00
_diffrn_reflns_theta_max 25.00
_diffrn_reflns_theta_min 2.55
_diffrn_standards_number 0
_exptl_absorpt_coefficient_mu 0.503
_exptl_absorpt_correction_T_max 0.7453
_exptl_absorpt_correction_T_min 0.6014
_exptl_absorpt_correction_type multi-scan
_exptl_absorpt_process_details
; 
      SADABS Version 2007/2 (Sheldrick, Bruker AXS Inc.) 
;
_exptl_crystal_colour blue
_exptl_crystal_density_diffrn 1.568
_exptl_crystal_description prism
_exptl_crystal_F_000 2200
_exptl_crystal_size_max 0.26
_exptl_crystal_size_mid 0.09
_exptl_crystal_size_min 0.06
_refine_diff_density_max 0.433
_refine_diff_density_min -0.528
_refine_diff_density_rms 0.076
_refine_ls_extinction_method none
_refine_ls_goodness_of_fit_ref 0.870
_refine_ls_hydrogen_treatment mixed
_refine_ls_matrix_type full
_refine_ls_number_parameters 325
_refine_ls_number_reflns 4046
_refine_ls_number_restraints 3
_refine_ls_restrained_S_all 0.869
_refine_ls_R_factor_all 0.1975
_refine_ls_R_factor_gt 0.0708
_refine_ls_shift/su_max 0.001
_refine_ls_shift/su_mean 0.000
_refine_ls_structure_factor_coef Fsqd
_refine_ls_weighting_details 'calc w=1/[\s^2^(Fo^2^)+(0.0911P)^2^+0.0000P] where P=(Fo^2^+2Fc^2^)/3'
_refine_ls_weighting_scheme calc
_refine_ls_wR_factor_gt 0.1503
_refine_ls_wR_factor_ref 0.1796
_reflns_number_gt 1621
_reflns_number_total 4046
_reflns_threshold_expression >2sigma(I)
_cod_data_source_file ic401023w_si_002.cif
_cod_data_source_block ybc2c
_cod_original_cell_volume 4602.8(8)
_cod_database_code 4335591

loop_
_symmetry_equiv_pos_as_xyz
'x, y, z'
'-x, y, -z+1/2'
'x+1/2, y+1/2, z'
'-x+1/2, y+1/2, -z+1/2'
'-x, -y, -z'
'x, -y, z-1/2'
'-x+1/2, -y+1/2, -z'
'x+1/2, -y+1/2, z-1/2'

loop_
_atom_site_label
_atom_site_type_symbol
_atom_site_fract_x
_atom_site_fract_y
_atom_site_fract_z
_atom_site_U_iso_or_equiv
_atom_site_adp_type
_atom_site_occupancy
_atom_site_symmetry_multiplicity
_atom_site_calc_flag
_atom_site_refinement_flags
Ru1 Ru 0.0000 0.12296(4) 0.2500 0.0728(4) Uani 1 2 d S
O11 O 0.0000 0.2381(3) 0.2500 0.070(2) Uani 1 2 d SD
H1 H 0.064(5) 0.247(7) 0.241(7) 0.085 Uiso 0.50 1 d PD
H1B H -0.036(7) 0.237(6) 0.189(5) 0.085 Uiso 0.50 1 d PD
C11 C -0.0997(5) 0.3457(4) 0.0520(4) 0.084(2) Uani 1 1 d .
H11 H -0.0684 0.3584 0.1055 0.101 Uiso 1 1 calc R
C12 C -0.1283(6) 0.3985(5) -0.0049(5) 0.106(3) Uani 1 1 d .
H12 H -0.1153 0.4477 0.0084 0.128 Uiso 1 1 calc R
C13 C -0.1767(6) 0.3804(6) -0.0832(5) 0.111(3) Uani 1 1 d .
H13 H -0.1959 0.4178 -0.1221 0.133 Uiso 1 1 calc R
C14 C -0.1968(6) 0.3113(7) -0.1049(5) 0.119(4) Uani 1 1 d .
H14 H -0.2312 0.3008 -0.1576 0.142 Uiso 1 1 calc R
N21 N -0.0862(4) 0.2216(3) 0.0885(3) 0.0799(19) Uani 1 1 d .
C22 C -0.1165(5) 0.2721(4) 0.0318(4) 0.086(2) Uani 1 1 d .
C23 C -0.1661(6) 0.2544(6) -0.0487(4) 0.096(3) Uani 1 1 d .
C24 C -0.1787(6) 0.1820(7) -0.0676(5) 0.113(3) Uani 1 1 d .
H24 H -0.2110 0.1680 -0.1201 0.136 Uiso 1 1 calc R
N31 N -0.0663(4) 0.1031(3) 0.1297(4) 0.0754(18) Uani 1 1 d .
C32 C -0.0747(5) 0.0317(4) 0.1116(5) 0.080(2) Uani 1 1 d .
C33 C -0.1183(6) 0.0063(5) 0.0318(6) 0.103(3) Uani 1 1 d .
H33 H -0.1228 -0.0440 0.0203 0.124 Uiso 1 1 calc R
C34 C -0.1527(6) 0.0545(6) -0.0264(6) 0.106(3) Uani 1 1 d .
H34 H -0.1829 0.0380 -0.0788 0.127 Uiso 1 1 calc R
C35 C -0.1446(5) 0.1301(5) -0.0105(5) 0.090(3) Uani 1 1 d .
C36 C -0.1002(5) 0.1527(4) 0.0691(4) 0.077(2) Uani 1 1 d .
N41 N 0.0000 0.0206(5) 0.2500 0.076(2) Uani 1 2 d S
C42 C -0.0357(4) -0.0165(4) 0.1791(6) 0.079(2) Uani 1 1 d .
C43 C -0.0366(5) -0.0916(4) 0.1810(7) 0.116(4) Uani 1 1 d .
H43 H -0.0638 -0.1166 0.1324 0.140 Uiso 1 1 calc R
C44 C 0.0000 -0.1318(7) 0.2500 0.153(8) Uani 1 2 d S
C47 C 0.0041(10) -0.2126(7) 0.2130(8) 0.061(5) Uani 0.50 1 d P
C471 C 0.0782(8) -0.2405(4) 0.2410(6) 0.126(4) Uani 1 1 d .
H71A H 0.1099 -0.2473 0.1932 0.189 Uiso 1 1 d .
H71B H 0.0704 -0.2867 0.2673 0.189 Uiso 1 1 d .
H71C H 0.1103 -0.2073 0.2817 0.189 Uiso 1 1 d .
C472 C -0.0135(9) -0.2382(6) 0.1254(8) 0.067(4) Uani 0.50 1 d P
H72A H 0.0178 -0.2079 0.0902 0.100 Uiso 0.50 1 calc PR
H72B H -0.0756 -0.2353 0.1049 0.100 Uiso 0.50 1 calc PR
H72C H 0.0058 -0.2884 0.1228 0.100 Uiso 0.50 1 calc PR
N81 N 0.1125(5) 0.1261(3) 0.1986(3) 0.080(2) Uani 1 1 d .
C82 C 0.1776(6) 0.0788(4) 0.2204(4) 0.072(2) Uani 1 1 d .
H82 H 0.1723 0.0453 0.2641 0.086 Uiso 1 1 calc R
C83 C 0.2515(7) 0.0757(4) 0.1832(5) 0.089(3) Uani 1 1 d .
H83 H 0.2952 0.0413 0.2023 0.107 Uiso 1 1 calc R
C84 C 0.2620(7) 0.1225(6) 0.1184(5) 0.091(3) Uani 1 1 d .
C85 C 0.1965(9) 0.1729(6) 0.0971(6) 0.113(4) Uani 1 1 d .
H85 H 0.2016 0.2079 0.0549 0.136 Uiso 1 1 calc R
C86 C 0.1263(7) 0.1728(4) 0.1355(5) 0.097(3) Uani 1 1 d .
H86 H 0.0828 0.2076 0.1177 0.116 Uiso 1 1 calc R
C87 C 0.3387(7) 0.1191(6) 0.0745(5) 0.134(4) Uani 1 1 d .
H87A H 0.3748 0.1619 0.0889 0.201 Uiso 1 1 calc R
H87B H 0.3197 0.1176 0.0135 0.201 Uiso 1 1 calc R
H87C H 0.3722 0.0755 0.0923 0.201 Uiso 1 1 calc R
P1 P 0.19675(16) 0.38042(15) 0.18517(13) 0.0947(8) Uani 1 1 d .
F11 F 0.2790(3) 0.4083(2) 0.2498(2) 0.1021(15) Uani 1 1 d .
F12 F 0.1947(3) 0.3097(3) 0.2400(2) 0.1114(16) Uani 1 1 d .
F13 F 0.1166(3) 0.3521(3) 0.1214(2) 0.1249(18) Uani 1 1 d .
F14 F 0.2603(3) 0.3430(3) 0.1288(3) 0.1214(17) Uani 1 1 d .
F15 F 0.1349(3) 0.4177(3) 0.2427(3) 0.139(2) Uani 1 1 d .
F16 F 0.1998(4) 0.4511(3) 0.1322(3) 0.151(2) Uani 1 1 d .

loop_
_atom_site_aniso_label
_atom_site_aniso_U_11
_atom_site_aniso_U_22
_atom_site_aniso_U_33
_atom_site_aniso_U_23
_atom_site_aniso_U_13
_atom_site_aniso_U_12
Ru1 0.1181(9) 0.0366(5) 0.0555(5) 0.000 -0.0125(5) 0.000
O11 0.096(5) 0.054(4) 0.053(4) 0.000 -0.018(4) 0.000
C11 0.127(7) 0.073(5) 0.048(4) 0.003(4) -0.004(4) 0.018(5)
C12 0.164(9) 0.092(7) 0.057(5) 0.017(5) -0.001(5) 0.022(6)
C13 0.163(9) 0.128(9) 0.037(5) 0.014(5) 0.005(5) 0.044(8)
C14 0.159(9) 0.148(10) 0.041(5) -0.016(6) -0.008(5) 0.053(8)
N21 0.123(5) 0.055(4) 0.053(4) -0.010(3) -0.012(4) 0.006(4)
C22 0.131(7) 0.069(6) 0.052(5) 0.000(4) -0.011(5) 0.010(5)
C23 0.130(8) 0.110(7) 0.039(5) -0.013(5) -0.013(5) 0.017(6)
C24 0.140(9) 0.140(10) 0.053(5) -0.039(6) -0.007(5) 0.002(8)
N31 0.114(5) 0.044(4) 0.066(4) -0.008(3) 0.005(4) 0.002(3)
C32 0.085(6) 0.059(5) 0.099(6) -0.023(5) 0.024(5) -0.011(5)
C33 0.094(7) 0.102(8) 0.114(8) -0.068(7) 0.018(6) -0.030(6)
C34 0.117(8) 0.126(9) 0.077(6) -0.052(6) 0.020(6) -0.021(7)
C35 0.118(7) 0.092(7) 0.056(5) -0.034(5) -0.001(5) -0.009(6)
C36 0.109(6) 0.059(5) 0.059(5) -0.015(4) 0.002(4) 0.002(5)
N41 0.077(6) 0.063(6) 0.089(7) 0.000 0.016(5) 0.000
C42 0.051(5) 0.050(5) 0.138(8) -0.022(5) 0.020(5) -0.008(4)
C43 0.063(6) 0.036(5) 0.254(13) -0.046(6) 0.037(7) -0.009(4)
C44 0.063(10) 0.033(9) 0.35(3) 0.000 -0.005(12) 0.000
C47 0.054(9) 0.033(7) 0.080(10) 0.018(6) -0.034(10) 0.012(8)
C471 0.244(13) 0.045(5) 0.110(8) 0.004(5) 0.095(9) 0.035(7)
C472 0.082(11) 0.038(8) 0.079(10) -0.006(7) 0.007(9) -0.001(7)
N81 0.147(6) 0.031(3) 0.049(3) -0.005(3) -0.029(4) -0.011(4)
C82 0.131(8) 0.050(5) 0.034(4) -0.016(4) 0.012(5) -0.038(5)
C83 0.142(9) 0.087(6) 0.033(4) -0.014(4) -0.002(5) -0.033(6)
C84 0.109(8) 0.115(8) 0.045(5) -0.018(6) 0.000(5) -0.052(7)
C85 0.128(10) 0.109(9) 0.092(7) 0.020(6) -0.016(7) -0.077(8)
C86 0.132(9) 0.052(5) 0.088(6) 0.023(5) -0.041(6) -0.043(6)
C87 0.144(9) 0.185(11) 0.065(5) 0.001(6) -0.011(6) -0.072(8)
P1 0.110(2) 0.112(2) 0.0528(13) 0.0013(15) -0.0148(13) -0.0219(17)
F11 0.125(4) 0.096(3) 0.069(3) -0.005(2) -0.034(3) -0.024(3)
F12 0.148(4) 0.109(4) 0.063(3) 0.015(3) -0.027(3) -0.038(3)
F13 0.117(4) 0.175(5) 0.070(3) 0.008(3) -0.027(3) -0.035(3)
F14 0.129(4) 0.160(5) 0.072(3) -0.036(3) 0.007(3) -0.038(4)
F15 0.137(5) 0.172(6) 0.107(4) -0.009(4) 0.015(4) 0.020(4)
F16 0.213(6) 0.131(5) 0.089(3) 0.044(3) -0.039(4) -0.041(4)

loop_
_atom_type_symbol
_atom_type_description
_atom_type_scat_dispersion_real
_atom_type_scat_dispersion_imag
_atom_type_scat_source
C C 0.0033 0.0016 'International Tables Vol C Tables 4.2.6.8 and 6.1.1.4'
H H 0.0000 0.0000 'International Tables Vol C Tables 4.2.6.8 and 6.1.1.4'
N N 0.0061 0.0033 'International Tables Vol C Tables 4.2.6.8 and 6.1.1.4'
O O 0.0106 0.0060 'International Tables Vol C Tables 4.2.6.8 and 6.1.1.4'
F F 0.0171 0.0103 'International Tables Vol C Tables 4.2.6.8 and 6.1.1.4'
P P 0.1023 0.0942 'International Tables Vol C Tables 4.2.6.8 and 6.1.1.4'
Ru Ru -1.2594 0.8363 'International Tables Vol C Tables 4.2.6.8 and 6.1.1.4'

loop_
_geom_angle_atom_site_label_1
_geom_angle_atom_site_label_2
_geom_angle_atom_site_label_3
_geom_angle
_geom_angle_site_symmetry_1
_geom_angle_site_symmetry_3
N41 Ru1 N81 91.64(17) . 2
N41 Ru1 N81 91.64(17) . .
N81 Ru1 N81 176.7(3) 2 .
N41 Ru1 N31 79.83(15) . .
N81 Ru1 N31 92.4(2) 2 .
N81 Ru1 N31 88.2(2) . .
N41 Ru1 N31 79.83(15) . 2
N81 Ru1 N31 88.2(2) 2 2
N81 Ru1 N31 92.4(2) . 2
N31 Ru1 N31 159.7(3) . 2
N41 Ru1 O11 180.000(1) . .
N81 Ru1 O11 88.36(17) 2 .
N81 Ru1 O11 88.36(17) . .
N31 Ru1 O11 100.17(15) . .
N31 Ru1 O11 100.17(15) 2 .
Ru1 O11 H1 99(7) . .
Ru1 O11 H1B 88(6) . .
H1 O11 H1B 105(3) . .
C12 C11 C22 120.4(7) . .
C12 C11 H11 119.8 . .
C22 C11 H11 119.8 . .
C11 C12 C13 120.2(8) . .
C11 C12 H12 119.9 . .
C13 C12 H12 119.9 . .
C14 C13 C12 122.0(8) . .
C14 C13 H13 119.0 . .
C12 C13 H13 119.0 . .
C13 C14 C23 119.7(8) . .
C13 C14 H14 120.2 . .
C23 C14 H14 120.2 . .
C36 N21 C22 119.0(6) . .
N21 C22 C11 118.8(6) . .
N21 C22 C23 122.5(8) . .
C11 C22 C23 118.7(7) . .
C24 C23 C14 123.8(8) . .
C24 C23 C22 117.2(8) . .
C14 C23 C22 119.0(9) . .
C35 C24 C23 120.2(8) . .
C35 C24 H24 119.9 . .
C23 C24 H24 119.9 . .
C32 N31 C36 118.9(6) . .
C32 N31 Ru1 112.9(5) . .
C36 N31 Ru1 128.2(4) . .
N31 C32 C33 121.9(8) . .
N31 C32 C42 114.9(7) . .
C33 C32 C42 123.2(8) . .
C34 C33 C32 119.2(9) . .
C34 C33 H33 120.4 . .
C32 C33 H33 120.4 . .
C33 C34 C35 120.8(8) . .
C33 C34 H34 119.6 . .
C35 C34 H34 119.6 . .
C24 C35 C36 118.5(8) . .
C24 C35 C34 123.4(8) . .
C36 C35 C34 118.0(9) . .
N21 C36 N31 116.3(6) . .
N21 C36 C35 122.5(8) . .
N31 C36 C35 121.2(7) . .
C42 N41 C42 119.8(10) . 2
C42 N41 Ru1 120.1(5) . .
C42 N41 Ru1 120.1(5) 2 .
N41 C42 C43 119.1(10) . .
N41 C42 C32 112.2(7) . .
C43 C42 C32 128.5(8) . .
C44 C43 C42 123.5(11) . .
C44 C43 H43 118.3 . .
C42 C43 H43 118.3 . .
C43 C44 C43 114.9(12) 2 .
C43 C44 C47 139.3(8) 2 .
C43 C44 C47 103.8(6) . .
C43 C44 C47 103.8(6) 2 2
C43 C44 C47 139.3(8) . 2
C47 C44 C47 44.2(10) . 2
C47 C47 C471 83.3(12) 2 .
C47 C47 C472 154.7(16) 2 .
C471 C47 C472 103.3(13) . .
C47 C47 C44 67.9(5) 2 .
C471 C47 C44 109.1(10) . .
C472 C47 C44 129.7(9) . .
C47 C47 C471 50.2(12) 2 2
C471 C47 C471 116.1(11) . 2
C472 C47 C471 106.4(11) . 2
C44 C47 C471 92.7(8) . 2
C47 C471 C47 46.5(11) . 2
C47 C471 H71A 108.4(12) . .
C47 C471 H71A 154.8(11) 2 .
C47 C471 H71B 109.7(12) . .
C47 C471 H71B 85.5(7) 2 .
H71A C471 H71B 109.9(7) . .
C47 C471 H71C 109.0(9) . .
C47 C471 H71C 82.1(6) 2 .
H71A C471 H71C 109.4(10) . .
H71B C471 H71C 110.4(10) . .
C47 C472 H72A 109.5 . .
C47 C472 H72B 109.5 . .
H72A C472 H72B 109.5 . .
C47 C472 H72C 109.5 . .
H72A C472 H72C 109.5 . .
H72B C472 H72C 109.5 . .
C82 N81 C86 113.6(8) . .
C82 N81 Ru1 122.5(5) . .
C86 N81 Ru1 123.8(7) . .
N81 C82 C83 124.4(7) . .
N81 C82 H82 117.8 . .
C83 C82 H82 117.8 . .
C84 C83 C82 120.2(9) . .
C84 C83 H83 119.9 . .
C82 C83 H83 119.9 . .
C83 C84 C85 115.9(10) . .
C83 C84 C87 122.0(11) . .
C85 C84 C87 122.2(10) . .
C86 C85 C84 120.8(10) . .
C86 C85 H85 119.6 . .
C84 C85 H85 119.6 . .
C85 C86 N81 125.1(9) . .
C85 C86 H86 117.5 . .
N81 C86 H86 117.5 . .
C84 C87 H87A 109.5 . .
C84 C87 H87B 109.5 . .
H87A C87 H87B 109.5 . .
C84 C87 H87C 109.5 . .
H87A C87 H87C 109.5 . .
H87B C87 H87C 109.5 . .
F16 P1 F12 179.0(3) . .
F16 P1 F13 90.8(3) . .
F12 P1 F13 90.2(3) . .
F16 P1 F15 91.4(4) . .
F12 P1 F15 88.3(3) . .
F13 P1 F15 91.5(3) . .
F16 P1 F14 88.9(3) . .
F12 P1 F14 91.3(3) . .
F13 P1 F14 89.5(3) . .
F15 P1 F14 179.0(3) . .
F16 P1 F11 89.6(3) . .
F12 P1 F11 89.4(2) . .
F13 P1 F11 179.3(3) . .
F15 P1 F11 89.2(3) . .
F14 P1 F11 89.9(3) . .

loop_
_geom_bond_atom_site_label_1
_geom_bond_atom_site_label_2
_geom_bond_distance
_geom_bond_site_symmetry_2
Ru1 N41 1.895(9) .
Ru1 N81 2.059(7) 2
Ru1 N81 2.059(7) .
Ru1 N31 2.079(6) .
Ru1 N31 2.079(6) 2
Ru1 O11 2.132(6) .
O11 H1 1.05(7) .
O11 H1B 1.05(7) .
C11 C12 1.367(9) .
C11 C22 1.416(9) .
C11 H11 0.9500 .
C12 C13 1.405(11) .
C12 H12 0.9500 .
C13 C14 1.349(12) .
C13 H13 0.9500 .
C14 C23 1.423(11) .
C14 H14 0.9500 .
N21 C36 1.323(8) .
N21 C22 1.340(8) .
C22 C23 1.438(10) .
C23 C24 1.381(12) .
C24 C35 1.379(11) .
C24 H24 0.9500 .
N31 C32 1.356(8) .
N31 C36 1.382(9) .
C32 C33 1.435(10) .
C32 C42 1.464(10) .
C33 C34 1.343(11) .
C33 H33 0.9500 .
C34 C35 1.425(11) .
C34 H34 0.9500 .
C35 C36 1.420(9) .
N41 C42 1.373(8) .
N41 C42 1.373(8) 2
C42 C43 1.391(10) .
C43 C44 1.382(11) .
C43 H43 0.9500 .
C44 C43 1.382(11) 2
C44 C47 1.615(16) .
C44 C47 1.615(16) 2
C47 C47 1.21(3) 2
C47 C471 1.287(15) .
C47 C472 1.468(16) .
C47 C471 1.664(18) 2
C471 C47 1.664(18) 2
C471 H71A 0.984(8) .
C471 H71B 0.971(8) .
C471 H71C 0.977(10) .
C472 H72A 0.9800 .
C472 H72B 0.9800 .
C472 H72C 0.9800 .
N81 C82 1.350(9) .
N81 C86 1.374(9) .
C82 C83 1.384(9) .
C82 H82 0.9500 .
C83 C84 1.383(10) .
C83 H83 0.9500 .
C84 C85 1.390(12) .
C84 C87 1.486(11) .
C85 C86 1.342(11) .
C85 H85 0.9500 .
C86 H86 0.9500 .
C87 H87A 0.9800 .
C87 H87B 0.9800 .
C87 H87C 0.9800 .
P1 F16 1.566(5) .
P1 F12 1.581(5) .
P1 F13 1.581(4) .
P1 F15 1.596(5) .
P1 F14 1.603(5) .
P1 F11 1.610(4) .
